data_7211461
loop_
_publ_author_name
'Rosokha, Sergiy V.'
'Stern, Charlotte L.'
'Ritzert, Jeremy T.'

_publ_section_title
;
 \p-Bonded molecular wires: self-assembly of mixed-valence cation-radical
 stacks within the nanochannels formed by inert
 tetrakis[3,5-bis(trifluoromethyl)phenyl]borate anions
;
_journal_issue 48
_journal_name_full CrystEngComm
_journal_page_first 10638
_journal_paper_doi 10.1039/c3ce41719k
_journal_volume 15
_journal_year 2013
_chemical_formula_moiety '2(C20 H12), C32 H12 B F24'
_chemical_formula_sum 'C72 H36 B F24'
_chemical_formula_weight 1367.82
_chemical_name_systematic
;
 ?
;
_space_group_crystal_system monoclinic
_space_group_IT_number 15
_space_group_name_Hall '-C 2yc'
_space_group_name_H-M_alt 'C 1 2/c 1'
_symmetry_space_group_name_Hall '-C 2yc'
_symmetry_space_group_name_H-M 'C 1 2/c 1'
_atom_sites_solution_hydrogens geom
_atom_sites_solution_primary direct
_audit_creation_date 2013-08-23
_audit_creation_method
;
  Olex2 1.2
  (compiled Apr 23 2013 17:59:47, GUI svn.r4466)
;
_cell_angle_alpha 90
_cell_angle_beta 109.008(10)
_cell_angle_gamma 90
_cell_formula_units_Z 4
_cell_length_a 15.022(12)
_cell_length_b 32.94(3)
_cell_length_c 13.667(10)
_cell_measurement_reflns_used 9960
_cell_measurement_temperature 100(2)
_cell_measurement_theta_max 29.87
_cell_measurement_theta_min 2.36
_cell_volume 6394(9)
_computing_cell_refinement 'SAINT V7.23A (Bruker, 2005)'
_computing_data_collection 'APEX2 V2.1-4 (Bruker, 2007)'
_computing_data_reduction 'Bruker SAINT'
_computing_molecular_graphics
;
O. V. Dolomanov, L. J. Bourhis, R. J. Gildea, J. A. K. Howard and H. Puschmann,
OLEX2: a complete structure solution, refinement and analysis program.
J. Appl. Cryst. (2009). 42, 339-341.
;
_computing_publication_material
;
O. V. Dolomanov, L. J. Bourhis, R. J. Gildea, J. A. K. Howard and H. Puschmann,
OLEX2: a complete structure solution, refinement and analysis program.
J. Appl. Cryst. (2009). 42, 339-341.
;
_computing_structure_refinement
;
SHELXL, G.M. Sheldrick, Acta Cryst.
(2008). A64, 112-122
;
_computing_structure_solution
;
SHELXS, G.M. Sheldrick, Acta Cryst.
(2008). A64, 112-122
;
_diffrn_ambient_temperature 99.98
_diffrn_detector_area_resol_mean 8
_diffrn_measured_fraction_theta_full 1.000
_diffrn_measured_fraction_theta_max 0.992
_diffrn_measurement_device_type 'Bruker Kappa APEX CCD area detector'
_diffrn_measurement_method '\w and \f scans'
_diffrn_radiation_monochromator graphite
_diffrn_radiation_type MoK\a
_diffrn_radiation_wavelength 0.71073
_diffrn_reflns_av_R_equivalents 0.0767
_diffrn_reflns_av_unetI/netI 0.0485
_diffrn_reflns_Laue_measured_fraction_full 1.000
_diffrn_reflns_Laue_measured_fraction_max 0.992
_diffrn_reflns_limit_h_max 21
_diffrn_reflns_limit_h_min -21
_diffrn_reflns_limit_k_max 46
_diffrn_reflns_limit_k_min -45
_diffrn_reflns_limit_l_max 18
_diffrn_reflns_limit_l_min -19
_diffrn_reflns_number 55919
_diffrn_reflns_point_group_measured_fraction_full 1.000
_diffrn_reflns_point_group_measured_fraction_max 0.992
_diffrn_reflns_theta_full 25.242
_diffrn_reflns_theta_max 30.01
_diffrn_reflns_theta_min 1.24
_diffrn_source 'sealed tube'
_diffrn_standards_number 0
_exptl_absorpt_coefficient_mu 0.131
_exptl_absorpt_correction_T_max 0.5413
_exptl_absorpt_correction_T_min 0.4761
_exptl_absorpt_correction_type multi-scan
_exptl_absorpt_process_details
;
SADABS-2008/1 (Bruker,2008) was used for absorption correction.
wR2(int) was 0.0937 before and 0.0814 after correction.
The Ratio of minimum to maximum transmission is 0.8795.
The \l/2 correction factor is 0.0015.
;
_exptl_crystal_colour black
_exptl_crystal_colour_primary black
_exptl_crystal_density_diffrn 1.421
_exptl_crystal_description block
_exptl_crystal_F_000 2756
_exptl_crystal_size_max 0.431
_exptl_crystal_size_mid 0.31
_exptl_crystal_size_min 0.158
_refine_diff_density_max 0.467
_refine_diff_density_min -0.313
_refine_diff_density_rms 0.050
_refine_ls_extinction_method none
_refine_ls_goodness_of_fit_ref 1.071
_refine_ls_hydrogen_treatment constr
_refine_ls_matrix_type full
_refine_ls_number_parameters 494
_refine_ls_number_reflns 9273
_refine_ls_number_restraints 102
_refine_ls_restrained_S_all 1.146
_refine_ls_R_factor_all 0.0907
_refine_ls_R_factor_gt 0.0555
_refine_ls_shift/su_max 0.000
_refine_ls_shift/su_mean 0.000
_refine_ls_structure_factor_coef Fsqd
_refine_ls_weighting_details
;
 w=1/[\s^2^(Fo^2^)+(0.0678P)^2^+2.8250P]
 where P=(Fo^2^+2Fc^2^)/3
;
_refine_ls_weighting_scheme calc
_refine_ls_wR_factor_gt 0.1440
_refine_ls_wR_factor_ref 0.1582
_reflns_Friedel_coverage 0.000
_reflns_number_gt 5848
_reflns_number_total 9273
_reflns_threshold_expression 'I > 2\s(I)'
_cod_data_source_file c3ce41719k.txt
_cod_data_source_block n2959
_cod_database_code 7211461
_olex2_refinement_description
;
1. Fixed Uiso
 At 1.2 times of:
  All C(H) groups
2. Restrained distances
 F2-C27 \\sim F3A-C27 \\sim F3-C27 \\sim F1A-C27 \\sim F1-C27 \\sim F2A-C27
 with sigma of 0.02
 F10A-C35 \\sim F11-C35 \\sim F11A-C35 \\sim F12-C35 \\sim F12A-C35 \\sim F10-C35
 with sigma of 0.02
3. Rigid bond restraints
 F3A, F2, F2A, F1, F1A, F3, F12, F12A, F10, F10A, F11, F11A
 with sigma for 1-2 distances of 0.01 and sigma for 1-3 distances of 0.01
4. Uiso/Uaniso restraints and constraints
F3A \\sim F2 \\sim F2A \\sim F1 \\sim F1A \\sim F3 \\sim F12 \\sim F12A \\sim F10 \\sim F10A \\sim F11 \\sim F11A: within 1.7A with sigma of 0.01 and sigma for terminal atoms of 0.02
5. Others
 Sof(F1A)=Sof(F2A)=Sof(F3A)=1-FVAR(1)
 Sof(F1)=Sof(F2)=Sof(F3)=FVAR(1)
 Sof(F10A)=Sof(F11A)=Sof(F12A)=1-FVAR(2)
 Sof(F10)=Sof(F11)=Sof(F12)=FVAR(2)
6.a Aromatic/amide H refined with riding coordinates:
 C2(H2), C3(H3), C4(H4), C6(H6), C7(H7), C8(H8), C12(H12), C13(H13), C14(H14),
 C16(H16), C17(H17), C18(H18), C22(H22), C24(H24), C26(H26), C30(H30), C32(H32),
  C34(H34)
;
_smtbx_masks_special_details
;
The solvent masking procedure as implemented in Olex2 was used to remove the
electronic contribution of the disordered solvent molecules from the refinement.
Only the atoms used in the refinement model are reported in the formula here.


Total solvent accessible volume / cell = 730.1 Ang^3 [11.4%]
Total electron count / cell = 224.6
;
_shelx_estimated_absorpt_t_max 0.980
_shelx_estimated_absorpt_t_min 0.946
_shelx_space_group_comment
;
The symmetry employed for this shelxl refinement is uniquely defined
by the following loop, which should always be used as a source of
symmetry information in preference to the above space-group names.
They are only intended as comments.
;
_shelxl_version_number 2012-9

loop_
_space_group_symop_operation_xyz
'x, y, z'
'-x, y, -z+1/2'
'x+1/2, y+1/2, z'
'-x+1/2, y+1/2, -z+1/2'
'-x, -y, -z'
'x, -y, z-1/2'
'-x+1/2, -y+1/2, -z'
'x+1/2, -y+1/2, z-1/2'

loop_
_atom_site_label
_atom_site_type_symbol
_atom_site_fract_x
_atom_site_fract_y
_atom_site_fract_z
_atom_site_U_iso_or_equiv
_atom_site_adp_type
_atom_site_occupancy
_atom_site_site_symmetry_order
_atom_site_calc_flag
_atom_site_refinement_flags_posn
_atom_site_refinement_flags_adp
_atom_site_refinement_flags_occupancy
_atom_site_disorder_assembly
_atom_site_disorder_group
C1 C 0.38657(13) 0.44890(5) 0.35651(12) 0.0361(4) Uani 1 1 d . . . . .
C2 C 0.33420(14) 0.41299(5) 0.35131(14) 0.0431(4) Uani 1 1 d . . . . .
H2 H 0.3653 0.3875 0.3585 0.052 Uiso 1 1 calc R U . . .
C3 C 0.23812(15) 0.41406(6) 0.33595(15) 0.0486(5) Uani 1 1 d . . . . .
H3 H 0.2049 0.3893 0.3333 0.058 Uiso 1 1 calc R U . . .
C4 C 0.19038(15) 0.45023(6) 0.32455(15) 0.0485(5) Uani 1 1 d . . . . .
H4 H 0.1244 0.4503 0.3127 0.058 Uiso 1 1 calc R U . . .
C5 C 0.23955(14) 0.48751(5) 0.33054(13) 0.0420(4) Uani 1 1 d . . . . .
C6 C 0.19186(17) 0.52519(6) 0.32093(15) 0.0509(5) Uani 1 1 d . . . . .
H6 H 0.1260 0.5258 0.3093 0.061 Uiso 1 1 calc R U . . .
C7 C 0.24137(19) 0.56112(6) 0.32849(15) 0.0551(6) Uani 1 1 d . . . . .
H7 H 0.2093 0.5863 0.3229 0.066 Uiso 1 1 calc R U . . .
C8 C 0.33765(17) 0.56075(5) 0.34421(14) 0.0487(5) Uani 1 1 d . . . . .
H8 H 0.3699 0.5858 0.3484 0.058 Uiso 1 1 calc R U . . .
C9 C 0.38829(14) 0.52454(5) 0.35403(12) 0.0383(4) Uani 1 1 d . . . . .
C10 C 0.33842(13) 0.48686(5) 0.34715(11) 0.0367(4) Uani 1 1 d . . . . .
C11 C 0.48757(13) 0.44816(5) 0.37127(11) 0.0373(4) Uani 1 1 d . . . . .
C12 C 0.53793(15) 0.41198(6) 0.37804(14) 0.0455(5) Uani 1 1 d . . . . .
H12 H 0.5056 0.3869 0.3730 0.055 Uiso 1 1 calc R U . . .
C13 C 0.63422(16) 0.41153(7) 0.39195(15) 0.0532(5) Uani 1 1 d . . . . .
H13 H 0.6662 0.3864 0.3956 0.064 Uiso 1 1 calc R U . . .
C14 C 0.68257(15) 0.44746(7) 0.40036(14) 0.0529(5) Uani 1 1 d . . . . .
H14 H 0.7482 0.4470 0.4104 0.063 Uiso 1 1 calc R U . . .
C15 C 0.63599(14) 0.48506(6) 0.39425(12) 0.0453(5) Uani 1 1 d . . . . .
C16 C 0.68547(17) 0.52245(7) 0.40196(14) 0.0545(6) Uani 1 1 d . . . . .
H16 H 0.7510 0.5223 0.4118 0.065 Uiso 1 1 calc R U . . .
C17 C 0.63931(19) 0.55845(7) 0.39535(15) 0.0610(7) Uani 1 1 d . . . . .
H17 H 0.6733 0.5832 0.4017 0.073 Uiso 1 1 calc R U . . .
C18 C 0.54294(17) 0.55953(6) 0.37934(14) 0.0505(5) Uani 1 1 d . . . . .
H18 H 0.5125 0.5851 0.3739 0.061 Uiso 1 1 calc R U . . .
C19 C 0.48931(14) 0.52385(5) 0.37098(12) 0.0401(4) Uani 1 1 d . . . . .
C20 C 0.53706(13) 0.48592(5) 0.37912(11) 0.0383(4) Uani 1 1 d . . . . .
B1 B 0.0000 0.31049(6) 0.2500 0.0254(5) Uani 1 2 d S T P . .
C21 C 0.07428(10) 0.28252(4) 0.21354(11) 0.0255(3) Uani 1 1 d . . . . .
C22 C 0.16645(11) 0.29521(4) 0.22424(12) 0.0288(3) Uani 1 1 d . . . . .
H22 H 0.1886 0.3202 0.2584 0.035 Uiso 1 1 calc R U . . .
C23 C 0.22636(11) 0.27242(5) 0.18644(13) 0.0312(3) Uani 1 1 d . . . . .
C24 C 0.19696(11) 0.23582(5) 0.13495(12) 0.0301(3) Uani 1 1 d . . . . .
H24 H 0.2377 0.2203 0.1089 0.036 Uiso 1 1 calc R U . . .
C25 C 0.10611(11) 0.22276(4) 0.12294(11) 0.0278(3) Uani 1 1 d . . . . .
C26 C 0.04611(10) 0.24558(4) 0.16069(11) 0.0262(3) Uani 1 1 d . . . . .
H26 H -0.0158 0.2359 0.1504 0.031 Uiso 1 1 calc R U . . .
C27 C 0.32575(14) 0.28624(5) 0.20413(17) 0.0454(5) Uani 1 1 d D . . . .
C28 C 0.07136(11) 0.18289(5) 0.07125(13) 0.0341(4) Uani 1 1 d . . . . .
C29 C 0.05202(10) 0.33807(4) 0.35315(11) 0.0258(3) Uani 1 1 d . . . . .
C30 C 0.01505(11) 0.37525(4) 0.37307(12) 0.0304(3) Uani 1 1 d . . . . .
H30 H -0.0382 0.3864 0.3217 0.036 Uiso 1 1 calc R U . . .
C31 C 0.05424(11) 0.39629(5) 0.46604(13) 0.0344(4) Uani 1 1 d . . . . .
C32 C 0.13224(11) 0.38102(5) 0.54381(13) 0.0348(4) Uani 1 1 d . . . . .
H32 H 0.1594 0.3955 0.6066 0.042 Uiso 1 1 calc R U . . .
C33 C 0.16893(10) 0.34402(4) 0.52672(12) 0.0283(3) Uani 1 1 d . . . . .
C34 C 0.13001(10) 0.32306(4) 0.43363(11) 0.0259(3) Uani 1 1 d . . . . .
H34 H 0.1570 0.2979 0.4243 0.031 Uiso 1 1 calc R U . . .
C35 C 0.01192(14) 0.43606(6) 0.48319(15) 0.0486(5) Uani 1 1 d D . . . .
C36 C 0.25386(12) 0.32660(5) 0.60795(13) 0.0374(4) Uani 1 1 d . . . . .
F1 F 0.3535(2) 0.28379(16) 0.1261(2) 0.0999(16) Uani 0.727(5) 1 d D U P A 1
F2 F 0.34620(15) 0.32278(7) 0.2466(3) 0.0838(11) Uani 0.727(5) 1 d D U P A 1
F3 F 0.38875(11) 0.26274(7) 0.28058(18) 0.0669(8) Uani 0.727(5) 1 d D U P A 1
F4 F 0.00262(9) 0.18709(3) -0.01979(9) 0.0591(4) Uani 1 1 d . . . . .
F5 F 0.13948(8) 0.16057(3) 0.05392(10) 0.0510(3) Uani 1 1 d . . . . .
F6 F 0.03563(8) 0.15924(3) 0.12990(9) 0.0445(3) Uani 1 1 d . . . . .
F7 F 0.26744(11) 0.34204(4) 0.70102(9) 0.0758(5) Uani 1 1 d . . . . .
F8 F 0.33354(8) 0.33440(5) 0.58722(13) 0.0842(5) Uani 1 1 d . . . . .
F9 F 0.25072(9) 0.28658(3) 0.61519(9) 0.0552(3) Uani 1 1 d . . . . .
F10 F 0.0619(3) 0.45698(10) 0.5617(3) 0.0971(19) Uani 0.672(6) 1 d D U P B 1
F11 F -0.0067(3) 0.46075(8) 0.3990(2) 0.0882(12) Uani 0.672(6) 1 d D U P B 1
F12 F -0.0728(2) 0.43126(9) 0.4928(4) 0.1015(14) Uani 0.672(6) 1 d D U P B 1
F1A F 0.3723(5) 0.26347(19) 0.1577(7) 0.065(2) Uani 0.273(5) 1 d D U P A 2
F2A F 0.3161(5) 0.3232(2) 0.1440(10) 0.116(3) Uani 0.273(5) 1 d D U P A 2
F3A F 0.3692(4) 0.2965(3) 0.2868(4) 0.081(3) Uani 0.273(5) 1 d D U P A 2
F10A F 0.0702(4) 0.46687(12) 0.4862(7) 0.079(2) Uani 0.328(6) 1 d D U P B 2
F11A F -0.0647(4) 0.4455(2) 0.4188(6) 0.077(3) Uani 0.328(6) 1 d D U P B 2
F12A F 0.0048(6) 0.43779(17) 0.5780(5) 0.082(2) Uani 0.328(6) 1 d D U P B 2

loop_
_atom_site_aniso_label
_atom_site_aniso_U_11
_atom_site_aniso_U_22
_atom_site_aniso_U_33
_atom_site_aniso_U_23
_atom_site_aniso_U_13
_atom_site_aniso_U_12
C1 0.0581(10) 0.0221(7) 0.0184(7) 0.0008(5) -0.0010(7) -0.0134(7)
C2 0.0628(12) 0.0237(8) 0.0330(9) -0.0001(6) 0.0019(8) -0.0140(7)
C3 0.0625(12) 0.0346(9) 0.0382(10) -0.0041(8) 0.0021(9) -0.0230(9)
C4 0.0557(11) 0.0461(11) 0.0327(9) -0.0011(8) -0.0005(8) -0.0159(9)
C5 0.0623(12) 0.0362(9) 0.0198(8) -0.0012(7) 0.0027(7) -0.0093(8)
C6 0.0678(13) 0.0486(11) 0.0300(10) 0.0033(8) 0.0071(9) 0.0013(9)
C7 0.0979(18) 0.0337(10) 0.0331(10) 0.0029(8) 0.0206(11) 0.0082(10)
C8 0.0903(16) 0.0253(8) 0.0306(9) -0.0024(7) 0.0198(10) -0.0088(9)
C9 0.0689(12) 0.0235(7) 0.0180(7) -0.0019(6) 0.0080(7) -0.0134(7)
C10 0.0614(11) 0.0252(7) 0.0146(7) 0.0001(5) 0.0002(7) -0.0127(7)
C11 0.0584(11) 0.0279(8) 0.0150(7) 0.0054(6) -0.0026(7) -0.0145(7)
C12 0.0631(12) 0.0331(9) 0.0308(9) 0.0141(7) 0.0024(8) -0.0055(8)
C13 0.0682(13) 0.0489(11) 0.0331(10) 0.0208(8) 0.0037(9) 0.0041(10)
C14 0.0558(12) 0.0695(14) 0.0232(9) 0.0176(9) -0.0010(8) -0.0061(10)
C15 0.0611(12) 0.0543(11) 0.0119(7) 0.0039(7) -0.0001(7) -0.0213(9)
C16 0.0695(13) 0.0652(14) 0.0235(9) -0.0069(8) 0.0079(9) -0.0363(11)
C17 0.0926(17) 0.0567(13) 0.0325(10) -0.0149(9) 0.0187(11) -0.0503(13)
C18 0.0917(16) 0.0316(9) 0.0295(9) -0.0102(7) 0.0215(10) -0.0272(9)
C19 0.0731(12) 0.0278(8) 0.0148(7) -0.0045(6) 0.0083(7) -0.0225(8)
C20 0.0600(11) 0.0323(8) 0.0125(7) 0.0005(6) -0.0022(7) -0.0189(7)
B1 0.0301(11) 0.0135(9) 0.0255(11) 0.000 -0.0008(9) 0.000
C21 0.0324(7) 0.0161(6) 0.0200(7) 0.0027(5) -0.0023(6) 0.0017(5)
C22 0.0370(8) 0.0154(6) 0.0282(8) 0.0020(5) 0.0028(6) -0.0015(5)
C23 0.0363(8) 0.0217(7) 0.0319(8) 0.0048(6) 0.0061(6) -0.0017(6)
C24 0.0376(8) 0.0217(7) 0.0281(8) 0.0020(6) 0.0068(6) 0.0032(6)
C25 0.0376(8) 0.0183(6) 0.0215(7) -0.0006(5) 0.0014(6) 0.0026(5)
C26 0.0299(7) 0.0185(6) 0.0231(7) 0.0006(5) -0.0011(6) 0.0002(5)
C27 0.0445(10) 0.0322(9) 0.0610(13) -0.0073(8) 0.0194(10) -0.0071(7)
C28 0.0374(8) 0.0240(7) 0.0343(9) -0.0068(6) 0.0023(7) 0.0012(6)
C29 0.0284(7) 0.0155(6) 0.0264(7) 0.0009(5) -0.0006(6) -0.0021(5)
C30 0.0311(7) 0.0205(7) 0.0296(8) -0.0020(6) -0.0036(6) 0.0030(6)
C31 0.0368(8) 0.0221(7) 0.0341(9) -0.0070(6) -0.0025(7) 0.0039(6)
C32 0.0380(8) 0.0260(7) 0.0288(8) -0.0064(6) -0.0049(7) -0.0003(6)
C33 0.0302(7) 0.0211(6) 0.0254(7) 0.0022(5) -0.0022(6) -0.0003(5)
C34 0.0290(7) 0.0158(6) 0.0269(7) 0.0021(5) 0.0009(6) -0.0001(5)
C35 0.0521(11) 0.0347(9) 0.0421(11) -0.0169(8) -0.0078(9) 0.0130(8)
C36 0.0394(9) 0.0270(8) 0.0324(9) 0.0011(6) -0.0068(7) 0.0017(6)
F1 0.067(2) 0.188(5) 0.0537(14) -0.017(2) 0.0327(14) -0.060(3)
F2 0.0465(11) 0.0375(11) 0.163(3) -0.0228(15) 0.0281(15) -0.0161(9)
F3 0.0330(8) 0.0626(14) 0.0889(16) 0.0216(11) -0.0025(8) -0.0013(8)
F4 0.0722(8) 0.0384(6) 0.0401(6) -0.0114(5) -0.0183(5) 0.0008(5)
F5 0.0515(6) 0.0360(6) 0.0665(8) -0.0243(5) 0.0208(6) -0.0009(5)
F6 0.0548(6) 0.0234(5) 0.0541(7) -0.0088(4) 0.0163(5) -0.0078(4)
F7 0.1017(10) 0.0566(8) 0.0334(6) -0.0127(5) -0.0272(6) 0.0328(7)
F8 0.0328(6) 0.1078(12) 0.0929(11) 0.0436(9) -0.0058(6) 0.0031(7)
F9 0.0703(7) 0.0266(5) 0.0437(6) 0.0058(4) -0.0159(5) 0.0079(5)
F10 0.099(2) 0.0572(19) 0.080(2) -0.0514(19) -0.046(2) 0.0394(18)
F11 0.137(3) 0.0420(14) 0.0757(17) 0.0032(12) 0.021(2) 0.0466(17)
F12 0.079(2) 0.0673(18) 0.166(4) -0.034(2) 0.052(3) 0.0204(14)
F1A 0.049(3) 0.052(3) 0.103(6) -0.039(3) 0.038(4) -0.005(3)
F2A 0.077(4) 0.074(4) 0.213(9) 0.067(5) 0.071(5) -0.006(3)
F3A 0.053(3) 0.137(8) 0.052(3) -0.037(4) 0.016(3) -0.044(4)
F10A 0.088(4) 0.0208(18) 0.145(7) -0.019(3) 0.060(4) -0.0037(19)
F11A 0.057(3) 0.062(4) 0.075(4) -0.041(3) -0.029(3) 0.044(3)
F12A 0.144(6) 0.045(3) 0.077(4) 0.002(2) 0.064(4) 0.038(3)

loop_
_atom_type_symbol
_atom_type_description
_atom_type_scat_dispersion_real
_atom_type_scat_dispersion_imag
_atom_type_scat_source
C C 0.0033 0.0016 'International Tables Vol C Tables 4.2.6.8 and 6.1.1.4'
H H 0.0000 0.0000 'International Tables Vol C Tables 4.2.6.8 and 6.1.1.4'
B B 0.0013 0.0007 'International Tables Vol C Tables 4.2.6.8 and 6.1.1.4'
F F 0.0171 0.0103 'International Tables Vol C Tables 4.2.6.8 and 6.1.1.4'

loop_
_geom_angle_atom_site_label_1
_geom_angle_atom_site_label_2
_geom_angle_atom_site_label_3
_geom_angle
_geom_angle_site_symmetry_1
_geom_angle_site_symmetry_3
C2 C1 C10 118.14(18) . .
C2 C1 C11 121.97(16) . .
C10 C1 C11 119.89(14) . .
C1 C2 H2 119.3 . .
C3 C2 C1 121.45(18) . .
C3 C2 H2 119.3 . .
C2 C3 H3 119.4 . .
C4 C3 C2 121.16(17) . .
C4 C3 H3 119.4 . .
C3 C4 H4 120.0 . .
C3 C4 C5 120.0(2) . .
C5 C4 H4 120.0 . .
C4 C5 C10 119.37(18) . .
C6 C5 C4 120.9(2) . .
C6 C5 C10 119.73(17) . .
C5 C6 H6 120.0 . .
C7 C6 C5 119.9(2) . .
C7 C6 H6 120.0 . .
C6 C7 H7 119.6 . .
C6 C7 C8 120.7(2) . .
C8 C7 H7 119.6 . .
C7 C8 H8 119.1 . .
C7 C8 C9 121.89(18) . .
C9 C8 H8 119.1 . .
C8 C9 C10 118.4(2) . .
C8 C9 C19 122.29(16) . .
C10 C9 C19 119.35(16) . .
C1 C10 C9 120.79(18) . .
C5 C10 C1 119.82(15) . .
C5 C10 C9 119.38(17) . .
C12 C11 C1 122.49(15) . .
C12 C11 C20 118.54(19) . .
C20 C11 C1 118.97(16) . .
C11 C12 H12 118.9 . .
C13 C12 C11 122.15(18) . .
C13 C12 H12 118.9 . .
C12 C13 H13 120.1 . .
C14 C13 C12 119.9(2) . .
C14 C13 H13 120.1 . .
C13 C14 H14 119.6 . .
C13 C14 C15 120.8(2) . .
C15 C14 H14 119.6 . .
C14 C15 C16 121.2(2) . .
C14 C15 C20 119.79(17) . .
C16 C15 C20 119.0(2) . .
C15 C16 H16 119.8 . .
C17 C16 C15 120.4(2) . .
C17 C16 H16 119.8 . .
C16 C17 H17 119.5 . .
C16 C17 C18 120.91(18) . .
C18 C17 H17 119.5 . .
C17 C18 H18 119.0 . .
C17 C18 C19 122.0(2) . .
C19 C18 H18 119.0 . .
C18 C19 C9 122.54(18) . .
C18 C19 C20 117.7(2) . .
C20 C19 C9 119.78(14) . .
C15 C20 C11 118.79(17) . .
C19 C20 C11 121.20(18) . .
C19 C20 C15 120.01(16) . .
C21 B1 C21 111.86(17) . 2
C21 B1 C29 103.27(9) . 2
C21 B1 C29 112.91(8) 2 2
C21 B1 C29 112.91(8) . .
C21 B1 C29 103.27(9) 2 .
C29 B1 C29 112.95(16) . 2
C22 C21 B1 122.94(13) . .
C22 C21 C26 115.53(14) . .
C26 C21 B1 121.29(13) . .
C21 C22 H22 118.9 . .
C23 C22 C21 122.25(14) . .
C23 C22 H22 118.9 . .
C22 C23 C27 120.32(15) . .
C24 C23 C22 121.08(15) . .
C24 C23 C27 118.56(15) . .
C23 C24 H24 121.1 . .
C25 C24 C23 117.74(15) . .
C25 C24 H24 121.1 . .
C24 C25 C26 121.19(14) . .
C24 C25 C28 120.27(14) . .
C26 C25 C28 118.52(15) . .
C21 C26 H26 118.9 . .
C25 C26 C21 122.20(15) . .
C25 C26 H26 118.9 . .
F1 C27 C23 115.3(2) . .
F1 C27 F2 109.5(3) . .
F1 C27 F3 105.5(3) . .
F2 C27 C23 114.88(17) . .
F2 C27 F3 99.9(2) . .
F3 C27 C23 110.42(16) . .
F1A C27 C23 113.9(4) . .
F1A C27 F2A 100.1(6) . .
F2A C27 C23 104.6(3) . .
F3A C27 C23 117.4(3) . .
F3A C27 F1A 114.6(6) . .
F3A C27 F2A 103.3(7) . .
F4 C28 C25 113.03(13) . .
F4 C28 F5 107.08(15) . .
F4 C28 F6 106.03(15) . .
F5 C28 C25 113.18(14) . .
F5 C28 F6 105.22(14) . .
F6 C28 C25 111.73(14) . .
C30 C29 B1 122.62(12) . .
C30 C29 C34 115.73(13) . .
C34 C29 B1 121.15(13) . .
C29 C30 H30 119.0 . .
C31 C30 C29 122.10(13) . .
C31 C30 H30 119.0 . .
C30 C31 C35 119.88(14) . .
C32 C31 C30 120.96(14) . .
C32 C31 C35 119.16(14) . .
C31 C32 H32 121.0 . .
C33 C32 C31 118.01(14) . .
C33 C32 H32 121.0 . .
C32 C33 C34 121.02(13) . .
C32 C33 C36 119.87(14) . .
C34 C33 C36 119.08(14) . .
C29 C34 H34 118.9 . .
C33 C34 C29 122.16(14) . .
C33 C34 H34 118.9 . .
F10 C35 C31 115.67(17) . .
F10 C35 F11 106.7(3) . .
F10 C35 F12 107.3(3) . .
F11 C35 C31 111.61(19) . .
F12 C35 C31 112.18(19) . .
F12 C35 F11 102.4(3) . .
F10A C35 C31 111.1(3) . .
F10A C35 F12A 101.4(5) . .
F11A C35 C31 116.6(2) . .
F11A C35 F10A 106.3(5) . .
F11A C35 F12A 109.2(5) . .
F12A C35 C31 111.0(2) . .
F7 C36 C33 113.01(15) . .
F7 C36 F8 105.11(16) . .
F7 C36 F9 108.01(15) . .
F8 C36 C33 111.80(16) . .
F9 C36 C33 113.10(13) . .
F9 C36 F8 105.22(15) . .

loop_
_geom_bond_atom_site_label_1
_geom_bond_atom_site_label_2
_geom_bond_distance
_geom_bond_site_symmetry_2
C1 C2 1.409(2) .
C1 C10 1.429(3) .
C1 C11 1.464(3) .
C2 H2 0.9500 .
C2 C3 1.390(3) .
C3 H3 0.9500 .
C3 C4 1.373(3) .
C4 H4 0.9500 .
C4 C5 1.421(3) .
C5 C6 1.418(3) .
C5 C10 1.428(3) .
C6 H6 0.9500 .
C6 C7 1.383(3) .
C7 H7 0.9500 .
C7 C8 1.391(4) .
C8 H8 0.9500 .
C8 C9 1.397(3) .
C9 C10 1.437(2) .
C9 C19 1.459(3) .
C11 C12 1.398(3) .
C11 C20 1.435(2) .
C12 H12 0.9500 .
C12 C13 1.396(3) .
C13 H13 0.9500 .
C13 C14 1.374(3) .
C14 H14 0.9500 .
C14 C15 1.412(3) .
C15 C16 1.424(3) .
C15 C20 1.432(3) .
C16 H16 0.9500 .
C16 C17 1.361(4) .
C17 H17 0.9500 .
C17 C18 1.392(4) .
C18 H18 0.9500 .
C18 C19 1.408(2) .
C19 C20 1.427(3) .
B1 C21 1.645(2) 2
B1 C21 1.644(2) .
B1 C29 1.645(2) 2
B1 C29 1.645(2) .
C21 C22 1.407(2) .
C21 C26 1.408(2) .
C22 H22 0.9500 .
C22 C23 1.394(2) .
C23 C24 1.393(2) .
C23 C27 1.503(3) .
C24 H24 0.9500 .
C24 C25 1.389(2) .
C25 C26 1.395(2) .
C25 C28 1.502(2) .
C26 H26 0.9500 .
C27 F1 1.268(4) .
C27 F2 1.328(3) .
C27 F3 1.394(3) .
C27 F1A 1.321(6) .
C27 F2A 1.449(6) .
C27 F3A 1.156(5) .
C28 F4 1.340(2) .
C28 F5 1.342(2) .
C28 F6 1.348(2) .
C29 C30 1.407(2) .
C29 C34 1.410(2) .
C30 H30 0.9500 .
C30 C31 1.398(2) .
C31 C32 1.394(2) .
C31 C35 1.507(2) .
C32 H32 0.9500 .
C32 C33 1.388(2) .
C33 C34 1.397(2) .
C33 C36 1.505(2) .
C34 H34 0.9500 .
C35 F10 1.290(3) .
C35 F11 1.362(3) .
C35 F12 1.330(4) .
C35 F10A 1.332(5) .
C35 F11A 1.240(4) .
C35 F12A 1.336(5) .
C36 F7 1.323(2) .
C36 F8 1.342(3) .
C36 F9 1.324(2) .

loop_
_geom_torsion_atom_site_label_1
_geom_torsion_atom_site_label_2
_geom_torsion_atom_site_label_3
_geom_torsion_atom_site_label_4
_geom_torsion
_geom_torsion_site_symmetry_1
C1 C2 C3 C4 0.4(3) .
C1 C11 C12 C13 179.89(17) .
C1 C11 C20 C15 179.59(14) .
C1 C11 C20 C19 -1.1(2) .
C2 C1 C10 C5 -1.5(2) .
C2 C1 C10 C9 178.67(15) .
C2 C1 C11 C12 2.0(3) .
C2 C1 C11 C20 -178.05(15) .
C2 C3 C4 C5 -1.3(3) .
C3 C4 C5 C6 -178.80(18) .
C3 C4 C5 C10 0.8(3) .
C4 C5 C6 C7 179.07(18) .
C4 C5 C10 C1 0.6(2) .
C4 C5 C10 C9 -179.51(16) .
C5 C6 C7 C8 0.8(3) .
C6 C5 C10 C1 -179.79(15) .
C6 C5 C10 C9 0.1(2) .
C6 C7 C8 C9 -0.7(3) .
C7 C8 C9 C10 0.2(3) .
C7 C8 C9 C19 -179.72(17) .
C8 C9 C10 C1 179.93(15) .
C8 C9 C10 C5 0.1(2) .
C8 C9 C19 C18 0.4(3) .
C8 C9 C19 C20 -179.22(15) .
C9 C19 C20 C11 -0.2(2) .
C9 C19 C20 C15 179.09(14) .
C10 C1 C2 C3 1.0(3) .
C10 C1 C11 C12 -178.18(15) .
C10 C1 C11 C20 1.8(2) .
C10 C5 C6 C7 -0.5(3) .
C10 C9 C19 C18 -179.50(15) .
C10 C9 C19 C20 0.8(2) .
C11 C1 C2 C3 -179.17(16) .
C11 C1 C10 C5 178.66(14) .
C11 C1 C10 C9 -1.2(2) .
C11 C12 C13 C14 0.6(3) .
C12 C11 C20 C15 -0.4(2) .
C12 C11 C20 C19 178.88(15) .
C12 C13 C14 C15 -0.5(3) .
C13 C14 C15 C16 -179.42(17) .
C13 C14 C15 C20 0.0(3) .
C14 C15 C16 C17 179.65(18) .
C14 C15 C20 C11 0.5(2) .
C14 C15 C20 C19 -178.84(15) .
C15 C16 C17 C18 -1.0(3) .
C16 C15 C20 C11 179.92(15) .
C16 C15 C20 C19 0.6(2) .
C16 C17 C18 C19 1.0(3) .
C17 C18 C19 C9 -179.89(17) .
C17 C18 C19 C20 -0.2(3) .
C18 C19 C20 C11 -179.89(15) .
C18 C19 C20 C15 -0.6(2) .
C19 C9 C10 C1 -0.1(2) .
C19 C9 C10 C5 -179.98(14) .
C20 C11 C12 C13 -0.1(3) .
C20 C15 C16 C17 0.2(3) .
B1 C21 C22 C23 -175.42(12) .
B1 C21 C26 C25 175.57(12) .
B1 C29 C30 C31 173.04(14) .
B1 C29 C34 C33 -172.90(13) .
C21 B1 C21 C22 -149.92(15) 2
C21 B1 C21 C26 35.92(11) 2
C21 B1 C29 C30 152.11(15) .
C21 B1 C29 C30 -86.90(18) 2
C21 B1 C29 C34 84.62(16) 2
C21 B1 C29 C34 -36.37(18) .
C21 C22 C23 C24 0.6(2) .
C21 C22 C23 C27 -177.09(15) .
C22 C21 C26 C25 1.0(2) .
C22 C23 C24 C25 -0.2(2) .
C22 C23 C27 F1 -135.8(3) .
C22 C23 C27 F2 -7.1(3) .
C22 C23 C27 F3 104.9(2) .
C22 C23 C27 F1A -175.2(5) .
C22 C23 C27 F2A -67.0(6) .
C22 C23 C27 F3A 46.8(7) .
C23 C24 C25 C26 0.3(2) .
C23 C24 C25 C28 -177.97(14) .
C24 C23 C27 F1 46.5(3) .
C24 C23 C27 F2 175.1(3) .
C24 C23 C27 F3 -72.9(2) .
C24 C23 C27 F1A 7.0(5) .
C24 C23 C27 F2A 115.2(6) .
C24 C23 C27 F3A -130.9(7) .
C24 C25 C26 C21 -0.7(2) .
C24 C25 C28 F4 -113.02(18) .
C24 C25 C28 F5 8.9(2) .
C24 C25 C28 F6 127.49(16) .
C26 C21 C22 C23 -0.9(2) .
C26 C25 C28 F4 68.7(2) .
C26 C25 C28 F5 -169.38(14) .
C26 C25 C28 F6 -50.82(18) .
C27 C23 C24 C25 177.50(15) .
C28 C25 C26 C21 177.58(14) .
C29 B1 C21 C22 88.37(14) 2
C29 B1 C21 C22 -33.94(18) .
C29 B1 C21 C26 151.89(13) .
C29 B1 C21 C26 -85.79(16) 2
C29 B1 C29 C30 35.39(12) 2
C29 B1 C29 C34 -153.08(16) 2
C29 C30 C31 C32 -0.3(3) .
C29 C30 C31 C35 179.85(17) .
C30 C29 C34 C33 -0.8(2) .
C30 C31 C32 C33 -0.9(3) .
C30 C31 C35 F10 -167.7(3) .
C30 C31 C35 F11 -45.5(3) .
C30 C31 C35 F12 68.8(4) .
C30 C31 C35 F10A -112.1(5) .
C30 C31 C35 F11A 10.0(7) .
C30 C31 C35 F12A 135.9(5) .
C31 C32 C33 C34 1.2(3) .
C31 C32 C33 C36 179.22(17) .
C32 C31 C35 F10 12.4(4) .
C32 C31 C35 F11 134.6(3) .
C32 C31 C35 F12 -111.1(3) .
C32 C31 C35 F10A 68.0(5) .
C32 C31 C35 F11A -169.9(6) .
C32 C31 C35 F12A -44.0(5) .
C32 C33 C34 C29 -0.3(2) .
C32 C33 C36 F7 20.3(2) .
C32 C33 C36 F8 -98.1(2) .
C32 C33 C36 F9 143.39(17) .
C34 C29 C30 C31 1.1(2) .
C34 C33 C36 F7 -161.63(16) .
C34 C33 C36 F8 80.0(2) .
C34 C33 C36 F9 -38.5(2) .
C35 C31 C32 C33 178.99(17) .
C36 C33 C34 C29 -178.37(15) .

loop_
_smtbx_masks_void_nr
_smtbx_masks_void_average_x
_smtbx_masks_void_average_y
_smtbx_masks_void_average_z
_smtbx_masks_void_volume
_smtbx_masks_void_count_electrons
1 0.000 0.334 0.750 182.5 56.1
2 0.000 0.666 0.250 182.5 56.2
3 0.500 0.166 0.250 182.5 56.2
4 0.500 0.834 0.750 182.5 56.1
